data_4129205
loop_
_publ_author_name
'Mao, Lingling'
'Teicher, Samuel M. L.'
'Stoumpos, Constantinos C.'
'Kennard, Rhys M.'
'DeCrescent, Ryan A.'
'Wu, Guang'
'Schuller, Jon A.'
'Chabinyc, Michael L.'
'Cheetham, Anthony K.'
'Seshadri, Ram'

_publ_section_title
;
 Chemical and Structural Diversity of Hybrid Layered Double Perovskite
 Halides.
;
_journal_name_full 'Journal of the American Chemical Society'
_journal_paper_doi 10.1021/jacs.9b09945
_journal_year 2019
_chemical_formula_moiety 'Ag Bi Br8, 2(C4 H14 N2)'
_chemical_formula_sum 'C8 H28 Ag Bi Br8 N4'
_chemical_formula_weight 1136.47
_space_group_crystal_system triclinic
_space_group_IT_number 2
_space_group_name_Hall '-P 1'
_space_group_name_H-M_alt 'P -1'
_atom_sites_solution_hydrogens geom
_audit_creation_date 2019-04-15
_audit_creation_method
;
Olex2 1.2
(compiled 2018.05.29 svn.r3508 for OlexSys, GUI svn.r5506)
;
_cell_angle_alpha 101.1960(10)
_cell_angle_beta 92.055(2)
_cell_angle_gamma 90.3960(10)
_cell_formula_units_Z 1
_cell_length_a 8.1018(3)
_cell_length_b 8.2433(3)
_cell_length_c 9.6813(4)
_cell_measurement_reflns_used 1177
_cell_measurement_temperature 293(2)
_cell_measurement_theta_max 25.27
_cell_measurement_theta_min 2.51
_cell_volume 633.79(4)
_computing_molecular_graphics 'Olex2 (Dolomanov et al., 2009)'
_computing_publication_material 'Olex2 (Dolomanov et al., 2009)'
_computing_structure_refinement 'XL (Sheldrick, 2008)'
_diffrn_ambient_temperature 293.0
_diffrn_measured_fraction_theta_full 0.994
_diffrn_measured_fraction_theta_max 0.992
_diffrn_measurement_device_type 'Bruker APEX-II CCD'
_diffrn_radiation_type MoK\a
_diffrn_radiation_wavelength 0.71073
_diffrn_reflns_av_R_equivalents 0.0555
_diffrn_reflns_av_unetI/netI 0.0397
_diffrn_reflns_Laue_measured_fraction_full 0.994
_diffrn_reflns_Laue_measured_fraction_max 0.992
_diffrn_reflns_limit_h_max 11
_diffrn_reflns_limit_h_min -11
_diffrn_reflns_limit_k_max 11
_diffrn_reflns_limit_k_min -11
_diffrn_reflns_limit_l_max 13
_diffrn_reflns_limit_l_min -13
_diffrn_reflns_number 20023
_diffrn_reflns_point_group_measured_fraction_full 0.994
_diffrn_reflns_point_group_measured_fraction_max 0.992
_diffrn_reflns_theta_full 25.242
_diffrn_reflns_theta_max 30.594
_diffrn_reflns_theta_min 2.516
_exptl_absorpt_coefficient_mu 20.314
_exptl_crystal_colour yellow
_exptl_crystal_density_diffrn 2.978
_exptl_crystal_description plate
_exptl_crystal_F_000 514
_refine_diff_density_max 4.539
_refine_diff_density_min -2.316
_refine_diff_density_rms 0.289
_refine_ls_extinction_method none
_refine_ls_goodness_of_fit_ref 1.085
_refine_ls_hydrogen_treatment constr
_refine_ls_matrix_type full
_refine_ls_number_parameters 105
_refine_ls_number_reflns 3872
_refine_ls_number_restraints 0
_refine_ls_restrained_S_all 1.085
_refine_ls_R_factor_all 0.0445
_refine_ls_R_factor_gt 0.0421
_refine_ls_shift/su_max 0.000
_refine_ls_shift/su_mean 0.000
_refine_ls_structure_factor_coef Fsqd
_refine_ls_weighting_details 'w=1/[\s^2^(Fo^2^)+(0.0661P)^2^+2.3572P] where P=(Fo^2^+2Fc^2^)/3'
_refine_ls_weighting_scheme calc
_refine_ls_wR_factor_gt 0.1140
_refine_ls_wR_factor_ref 0.1162
_reflns_Friedel_coverage 0.000
_reflns_number_gt 3639
_reflns_number_total 3872
_reflns_threshold_expression 'I > 2\s(I)'
_cod_data_source_file ja9b09945_si_007.cif
_cod_data_source_block p1
_cod_database_code 4129205
_shelx_shelxl_version_number 2014/7
_shelx_space_group_comment
;
The symmetry employed for this shelxl refinement is uniquely defined
by the following loop, which should always be used as a source of
symmetry information in preference to the above space-group names.
They are only intended as comments.
;
_olex2_refinement_description
;
1. Fixed Uiso
 At 1.2 times of:
  All C(H,H) groups, All N(H,H,H) groups
2.a Secondary CH2 refined with riding coordinates:
 C3(H3A,H3B), C4(H4A,H4B), C5(H5A,H5B), C6(H6A,H6B)
2.b Idealised Me refined as rotating group:
 N1(H1A,H1B,H1C), N2(H2A,H2B,H2C)
;
_olex2_submission_special_instructions 'No special instructions were received'

loop_
_space_group_symop_operation_xyz
'x, y, z'
'-x, -y, -z'

loop_
_atom_site_label
_atom_site_type_symbol
_atom_site_fract_x
_atom_site_fract_y
_atom_site_fract_z
_atom_site_U_iso_or_equiv
_atom_site_adp_type
_atom_site_occupancy
_atom_site_site_symmetry_order
_atom_site_calc_flag
_atom_site_refinement_flags_posn
_atom_site_refinement_flags_adp
_atom_site_refinement_flags_occupancy
Bi00 Bi 0.5000 0.5000 0.5000 0.02487(9) Uani 1 2 d S T P
Ag02 Ag 0.0000 1.0000 0.5000 0.04211(18) Uani 1 2 d S T P
Br03 Br 0.06068(9) 1.04232(10) 0.77085(7) 0.04171(16) Uani 1 1 d . . .
Br04 Br 0.22750(9) 0.69972(9) 0.45054(8) 0.04344(17) Uani 1 1 d . . .
Br05 Br 0.29149(9) 0.21458(9) 0.44913(8) 0.04114(16) Uani 1 1 d . . .
Br06 Br 0.56495(9) 0.45532(10) 0.20785(7) 0.04196(17) Uani 1 1 d . . .
N1 N 0.5335(9) 0.9197(10) 0.2595(7) 0.0502(16) Uani 1 1 d . . .
H1A H 0.6355 0.9342 0.2325 0.060 Uiso 1 1 calc GR . .
H1B H 0.5332 0.8406 0.3104 0.060 Uiso 1 1 calc GR . .
H1C H 0.4989 1.0136 0.3113 0.060 Uiso 1 1 calc GR . .
N2 N -0.0211(8) 1.3844(10) 0.2507(7) 0.0483(15) Uani 1 1 d . . .
H2A H 0.0314 1.4594 0.3164 0.058 Uiso 1 1 calc GR . .
H2B H -0.0339 1.2911 0.2827 0.058 Uiso 1 1 calc GR . .
H2C H -0.1198 1.4223 0.2302 0.058 Uiso 1 1 calc GR . .
C3 C 0.4204(9) 0.9946(10) 0.0380(8) 0.0400(14) Uani 1 1 d . . .
H3A H 0.3980 1.1029 0.0936 0.048 Uiso 1 1 calc R . .
H3B H 0.3305 0.9664 -0.0317 0.048 Uiso 1 1 calc R . .
C4 C 0.4215(11) 0.8707(10) 0.1334(8) 0.0442(15) Uani 1 1 d . . .
H4A H 0.3102 0.8575 0.1637 0.053 Uiso 1 1 calc R . .
H4B H 0.4555 0.7646 0.0808 0.053 Uiso 1 1 calc R . .
C5 C 0.0772(11) 1.3516(11) 0.1217(8) 0.0475(17) Uani 1 1 d . . .
H5A H 0.0329 1.2530 0.0596 0.057 Uiso 1 1 calc R . .
H5B H 0.1900 1.3289 0.1483 0.057 Uiso 1 1 calc R . .
C6 C 0.0794(9) 1.4918(12) 0.0408(9) 0.0475(17) Uani 1 1 d . . .
H6A H 0.1021 1.5948 0.1067 0.057 Uiso 1 1 calc R . .
H6B H 0.1688 1.4743 -0.0242 0.057 Uiso 1 1 calc R . .

loop_
_atom_site_aniso_label
_atom_site_aniso_U_11
_atom_site_aniso_U_22
_atom_site_aniso_U_33
_atom_site_aniso_U_23
_atom_site_aniso_U_13
_atom_site_aniso_U_12
Bi00 0.02661(15) 0.02447(14) 0.02396(14) 0.00566(9) 0.00156(9) 0.00083(9)
Ag02 0.0490(4) 0.0487(4) 0.0292(3) 0.0102(3) -0.0049(3) -0.0014(3)
Br03 0.0432(4) 0.0520(4) 0.0283(3) 0.0049(3) -0.0043(2) 0.0020(3)
Br04 0.0418(4) 0.0456(4) 0.0446(4) 0.0123(3) 0.0017(3) 0.0183(3)
Br05 0.0411(3) 0.0399(3) 0.0436(4) 0.0134(3) -0.0076(3) -0.0143(3)
Br06 0.0424(4) 0.0576(4) 0.0253(3) 0.0058(3) 0.0049(2) 0.0029(3)
N1 0.052(4) 0.070(4) 0.034(3) 0.024(3) 0.001(3) 0.008(3)
N2 0.039(3) 0.074(5) 0.034(3) 0.016(3) 0.001(2) 0.001(3)
C3 0.040(3) 0.048(4) 0.034(3) 0.016(3) -0.005(3) 0.002(3)
C4 0.057(4) 0.041(3) 0.037(3) 0.015(3) -0.004(3) -0.007(3)
C5 0.062(5) 0.053(4) 0.030(3) 0.013(3) 0.007(3) 0.014(3)
C6 0.039(4) 0.065(5) 0.042(4) 0.021(4) -0.001(3) -0.002(3)

loop_
_atom_type_symbol
_atom_type_description
_atom_type_scat_dispersion_real
_atom_type_scat_dispersion_imag
_atom_type_scat_source
C C 0.0033 0.0016 'International Tables Vol C Tables 4.2.6.8 and 6.1.1.4'
H H 0.0000 0.0000 'International Tables Vol C Tables 4.2.6.8 and 6.1.1.4'
Ag Ag -0.8971 1.1015 'International Tables Vol C Tables 4.2.6.8 and 6.1.1.4'
Bi Bi -4.1077 10.2566 'International Tables Vol C Tables 4.2.6.8 and 6.1.1.4'
Br Br -0.2901 2.4595 'International Tables Vol C Tables 4.2.6.8 and 6.1.1.4'
N N 0.0061 0.0033 'International Tables Vol C Tables 4.2.6.8 and 6.1.1.4'

loop_
_geom_angle_atom_site_label_1
_geom_angle_atom_site_label_2
_geom_angle_atom_site_label_3
_geom_angle
_geom_angle_site_symmetry_1
_geom_angle_site_symmetry_3
Br04 Bi00 Br04 180.0 . 2_666
Br04 Bi00 Br06 88.38(2) 2_666 2_666
Br04 Bi00 Br06 88.38(2) . .
Br04 Bi00 Br06 91.62(2) . 2_666
Br04 Bi00 Br06 91.62(2) 2_666 .
Br05 Bi00 Br04 89.61(2) . 2_666
Br05 Bi00 Br04 90.39(2) 2_666 2_666
Br05 Bi00 Br04 90.38(2) . .
Br05 Bi00 Br04 89.61(2) 2_666 .
Br05 Bi00 Br05 180.0 . 2_666
Br05 Bi00 Br06 89.19(2) 2_666 .
Br05 Bi00 Br06 90.81(2) 2_666 2_666
Br05 Bi00 Br06 89.19(2) . 2_666
Br05 Bi00 Br06 90.81(2) . .
Br06 Bi00 Br06 180.0 . 2_666
Br03 Ag02 Br03 180.0 . 2_576
Br03 Ag02 Br04 89.42(2) . 2_576
Br03 Ag02 Br04 89.42(2) 2_576 .
Br03 Ag02 Br04 90.58(2) 2_576 2_576
Br03 Ag02 Br04 90.58(2) . .
Br03 Ag02 Br05 85.63(2) 2_576 1_565
Br03 Ag02 Br05 85.63(2) . 2_566
Br03 Ag02 Br05 94.37(2) . 1_565
Br03 Ag02 Br05 94.37(2) 2_576 2_566
Br04 Ag02 Br04 180.00(3) 2_576 .
Br05 Ag02 Br04 88.60(2) 1_565 .
Br05 Ag02 Br04 91.40(2) 2_566 .
Br05 Ag02 Br04 91.40(2) 1_565 2_576
Br05 Ag02 Br04 88.60(2) 2_566 2_576
Br05 Ag02 Br05 180.0 2_566 1_565
Bi00 Br04 Ag02 157.33(3) . .
Bi00 Br05 Ag02 155.60(3) . 1_545
C4 C3 C3 114.7(8) . 2_675
N1 C4 C3 112.9(6) . .
N2 C5 C6 114.5(7) . .
C6 C6 C5 113.9(9) 2_585 .

loop_
_geom_bond_atom_site_label_1
_geom_bond_atom_site_label_2
_geom_bond_distance
_geom_bond_site_symmetry_2
Bi00 Br04 2.8451(6) 2_666
Bi00 Br04 2.8451(6) .
Bi00 Br05 2.8403(6) .
Bi00 Br05 2.8403(6) 2_666
Bi00 Br06 2.8491(6) 2_666
Bi00 Br06 2.8491(6) .
Ag02 Br03 2.6056(7) .
Ag02 Br03 2.6056(7) 2_576
Ag02 Br04 3.0691(6) .
Ag02 Br04 3.0691(6) 2_576
Ag02 Br05 3.0517(6) 2_566
Ag02 Br05 3.0517(6) 1_565
Br05 Ag02 3.0517(6) 1_545
N1 C4 1.483(10) .
N2 C5 1.487(10) .
C3 C3 1.519(14) 2_675
C3 C4 1.504(10) .
C5 C6 1.517(11) .
C6 C6 1.506(15) 2_585
